data_4336971
loop_
_publ_author_name
'Donghui Yang'
'Suzhi Li'
'Pengtao Ma'
'Jingping Wang'
'Jingyang Niu'

_publ_section_title
;
 Controlled Assembly of Inorganic-Organic Frameworks Based on [SeMo6O21]4-
 Polyanion
;
_journal_name_full 'Inorganic Chemistry'
_journal_page_first 14034
_journal_page_last 14039
_journal_paper_doi 10.1021/ic401804e
_journal_volume 52
_journal_year 2013
_chemical_formula_sum 'C6 H57 Mo12 N9 O64 Se2'
_chemical_formula_weight 2588.81
_chemical_name_systematic
;
 ?
;
_space_group_IT_number 2
_symmetry_cell_setting triclinic
_symmetry_space_group_name_Hall '-P 1'
_symmetry_space_group_name_H-M 'P -1'
_atom_sites_solution_hydrogens notder
_atom_sites_solution_primary direct
_atom_sites_solution_secondary difmap
_audit_creation_method SHELXL-97
_cell_angle_alpha 96.0570(10)
_cell_angle_beta 98.7630(10)
_cell_angle_gamma 100.2130(10)
_cell_formula_units_Z 2
_cell_length_a 11.9029(4)
_cell_length_b 13.8995(5)
_cell_length_c 22.6008(8)
_cell_measurement_reflns_used 7923
_cell_measurement_temperature 293(2)
_cell_measurement_theta_max 28.07
_cell_measurement_theta_min 2.21
_cell_volume 3603.1(2)
_computing_cell_refinement 'Bruker SMART'
_computing_data_collection 'Bruker SMART'
_computing_data_reduction 'Bruker SAINT'
_computing_molecular_graphics 'Bruker SHELXTL'
_computing_publication_material 'Bruker SHELXTL'
_computing_structure_refinement 'SHELXL-97 (Sheldrick, 1997)'
_computing_structure_solution 'SHELXS-97 (Sheldrick, 1990)'
_diffrn_ambient_temperature 293(2)
_diffrn_measured_fraction_theta_full 0.989
_diffrn_measured_fraction_theta_max 0.989
_diffrn_measurement_device_type 'CCD area detector'
_diffrn_measurement_method 'phi and omega scans'
_diffrn_radiation_monochromator graphite
_diffrn_radiation_source 'fine-focus sealed tube'
_diffrn_radiation_type MoK\a
_diffrn_radiation_wavelength 0.71073
_diffrn_reflns_av_R_equivalents 0.0187
_diffrn_reflns_av_sigmaI/netI 0.0350
_diffrn_reflns_limit_h_max 14
_diffrn_reflns_limit_h_min -14
_diffrn_reflns_limit_k_max 16
_diffrn_reflns_limit_k_min -16
_diffrn_reflns_limit_l_max 26
_diffrn_reflns_limit_l_min -22
_diffrn_reflns_number 18370
_diffrn_reflns_theta_full 25.00
_diffrn_reflns_theta_max 25.00
_diffrn_reflns_theta_min 2.08
_exptl_absorpt_coefficient_mu 3.141
_exptl_absorpt_correction_T_max 0.4734
_exptl_absorpt_correction_T_min 0.3027
_exptl_absorpt_correction_type multi-scan
_exptl_absorpt_process_details SADABS
_exptl_crystal_colour colorless
_exptl_crystal_density_diffrn 2.387
_exptl_crystal_description block
_exptl_crystal_F_000 2482
_exptl_crystal_size_max 0.50
_exptl_crystal_size_mid 0.36
_exptl_crystal_size_min 0.28
_refine_diff_density_max 1.248
_refine_diff_density_min -0.643
_refine_diff_density_rms 0.151
_refine_ls_extinction_method none
_refine_ls_goodness_of_fit_ref 1.039
_refine_ls_hydrogen_treatment noref
_refine_ls_matrix_type full
_refine_ls_number_parameters 892
_refine_ls_number_reflns 12545
_refine_ls_number_restraints 18
_refine_ls_restrained_S_all 1.042
_refine_ls_R_factor_all 0.0474
_refine_ls_R_factor_gt 0.0355
_refine_ls_shift/su_max 0.001
_refine_ls_shift/su_mean 0.000
_refine_ls_structure_factor_coef Fsqd
_refine_ls_weighting_details 'calc w=1/[\s^2^(Fo^2^)+(0.0582P)^2^+5.4874P] where P=(Fo^2^+2Fc^2^)/3'
_refine_ls_weighting_scheme calc
_refine_ls_wR_factor_gt 0.1001
_refine_ls_wR_factor_ref 0.1059
_reflns_number_gt 10168
_reflns_number_total 12545
_reflns_threshold_expression >2sigma(I)
_cod_data_source_file ic401804e_si_002_2.cif
_cod_data_source_block 2
_cod_database_code 4336971

loop_
_symmetry_equiv_pos_as_xyz
'x, y, z'
'-x, -y, -z'

loop_
_atom_site_label
_atom_site_type_symbol
_atom_site_fract_x
_atom_site_fract_y
_atom_site_fract_z
_atom_site_U_iso_or_equiv
_atom_site_adp_type
_atom_site_occupancy
_atom_site_symmetry_multiplicity
_atom_site_calc_flag
_atom_site_refinement_flags
Mo1 Mo 0.96255(4) 0.62529(3) 0.08701(2) 0.02372(12) Uani 1 1 d .
Mo2 Mo 1.20711(4) 0.67486(4) 0.20988(2) 0.02486(12) Uani 1 1 d .
Mo3 Mo 1.15996(5) 0.68970(4) 0.35430(2) 0.02797(12) Uani 1 1 d .
Mo4 Mo 0.86708(5) 0.65197(4) 0.38666(2) 0.02821(13) Uani 1 1 d .
Mo5 Mo 0.63916(4) 0.59923(4) 0.27102(2) 0.02768(12) Uani 1 1 d .
Mo6 Mo 0.68970(4) 0.58101(4) 0.11571(2) 0.02544(12) Uani 1 1 d .
Mo7 Mo 0.95072(4) 1.13227(3) 0.09008(2) 0.02429(12) Uani 1 1 d .
Mo8 Mo 0.68081(4) 1.09696(4) 0.12406(2) 0.02726(12) Uani 1 1 d .
Mo9 Mo 0.64054(5) 1.11388(4) 0.28052(2) 0.03021(13) Uani 1 1 d .
Mo10 Mo 0.87621(5) 1.16538(4) 0.39149(2) 0.03004(13) Uani 1 1 d .
Mo11 Mo 1.16500(5) 1.20619(4) 0.35374(2) 0.03106(13) Uani 1 1 d .
Mo12 Mo 1.20512(4) 1.18160(4) 0.20780(2) 0.02698(12) Uani 1 1 d .
Se1 Se 0.92064(5) 0.68558(4) 0.23839(2) 0.02275(13) Uani 1 1 d .
Se2 Se 0.91962(5) 1.10016(4) 0.24185(2) 0.02447(13) Uani 1 1 d .
O1 O 1.0056(4) 0.6612(3) 0.02315(18) 0.0401(11) Uani 1 1 d .
O2 O 1.0921(3) 0.6944(3) 0.14682(16) 0.0284(9) Uani 1 1 d .
O3 O 0.9909(4) 0.5094(3) 0.0877(2) 0.0415(11) Uani 1 1 d .
O4 O 0.9169(3) 0.7798(3) 0.10361(18) 0.0294(9) Uani 1 1 d .
O5 O 0.8746(3) 0.6129(3) 0.17102(16) 0.0264(8) Uani 1 1 d .
O6 O 0.7969(3) 0.5897(3) 0.05981(16) 0.0281(9) Uani 1 1 d .
O7 O 1.3305(3) 0.7187(3) 0.18370(19) 0.0391(10) Uani 1 1 d .
O8 O 1.1919(4) 0.5501(3) 0.19428(19) 0.0390(10) Uani 1 1 d .
O9 O 1.1941(4) 0.8368(3) 0.23342(17) 0.0340(10) Uani 1 1 d .
O10 O 1.0501(3) 0.6524(3) 0.25964(16) 0.0276(9) Uani 1 1 d .
O11 O 1.2630(3) 0.6916(3) 0.29524(17) 0.0298(9) Uani 1 1 d .
O12 O 1.1448(4) 0.5681(3) 0.3636(2) 0.0446(11) Uani 1 1 d .
O13 O 1.1541(4) 0.8455(3) 0.32722(17) 0.0349(10) Uani 1 1 d .
O14 O 1.2575(4) 0.7499(4) 0.41648(19) 0.0479(12) Uani 1 1 d .
O15 O 1.0167(3) 0.7132(3) 0.37553(17) 0.0317(9) Uani 1 1 d .
O16 O 0.8663(4) 0.6961(3) 0.45992(18) 0.0424(11) Uani 1 1 d .
O17 O 0.8402(4) 0.8035(3) 0.36243(18) 0.0342(10) Uani 1 1 d .
O18 O 0.8895(4) 0.5350(3) 0.3911(2) 0.0429(11) Uani 1 1 d .
O19 O 0.8388(3) 0.6210(3) 0.28163(16) 0.0274(9) Uani 1 1 d .
O20 O 0.7026(4) 0.6227(3) 0.35642(17) 0.0330(9) Uani 1 1 d .
O21 O 0.6281(4) 0.4742(3) 0.2583(2) 0.0450(11) Uani 1 1 d .
O22 O 0.5003(4) 0.6118(4) 0.2741(2) 0.0441(11) Uani 1 1 d .
O23 O 0.6907(4) 0.7701(3) 0.28534(18) 0.0337(9) Uani 1 1 d .
O24 O 0.6541(3) 0.6284(3) 0.19139(17) 0.0293(9) Uani 1 1 d .
O25 O 0.5641(4) 0.5825(3) 0.06777(19) 0.0422(11) Uani 1 1 d .
O26 O 0.7327(3) 0.7507(3) 0.11792(18) 0.0325(9) Uani 1 1 d .
O27 O 0.6790(4) 0.4594(3) 0.1243(2) 0.0407(11) Uani 1 1 d .
O28 O 0.9781(4) 1.2582(3) 0.10042(19) 0.0378(10) Uani 1 1 d .
O29 O 0.9855(4) 1.1033(3) 0.02166(18) 0.0364(10) Uani 1 1 d .
O30 O 0.9095(3) 0.9687(3) 0.09902(17) 0.0280(9) Uani 1 1 d .
O31 O 0.7837(3) 1.1073(3) 0.06547(16) 0.0309(9) Uani 1 1 d .
O32 O 0.8679(3) 1.1357(3) 0.17534(16) 0.0288(9) Uani 1 1 d .
O33 O 1.0833(3) 1.1158(3) 0.14457(16) 0.0281(9) Uani 1 1 d .
O34 O 0.6696(4) 1.2180(3) 0.1341(2) 0.0464(12) Uani 1 1 d .
O35 O 0.5549(4) 1.0385(4) 0.07719(19) 0.0445(11) Uani 1 1 d .
O36 O 0.6494(3) 1.0620(3) 0.19990(17) 0.0310(9) Uani 1 1 d .
O37 O 0.7303(3) 0.9432(3) 0.12157(18) 0.0320(9) Uani 1 1 d .
O38 O 0.5031(4) 1.0624(4) 0.2870(2) 0.0470(12) Uani 1 1 d .
O39 O 0.6877(4) 0.9622(3) 0.29084(18) 0.0365(10) Uani 1 1 d .
O40 O 0.6319(4) 1.2318(3) 0.2695(2) 0.0471(12) Uani 1 1 d .
O41 O 0.8414(3) 1.1543(3) 0.28776(16) 0.0299(9) Uani 1 1 d .
O42 O 0.7107(4) 1.1364(3) 0.36480(17) 0.0345(10) Uani 1 1 d .
O43 O 0.8793(4) 1.1422(3) 0.46390(18) 0.0456(12) Uani 1 1 d .
O44 O 0.8982(4) 1.2909(3) 0.3968(2) 0.0485(12) Uani 1 1 d .
O45 O 0.8446(4) 0.9958(3) 0.36362(18) 0.0350(10) Uani 1 1 d .
O46 O 1.0245(4) 1.1460(3) 0.37766(17) 0.0324(9) Uani 1 1 d .
O47 O 1.2670(4) 1.2004(4) 0.4144(2) 0.0516(13) Uani 1 1 d .
O48 O 1.1587(4) 1.0383(3) 0.32883(18) 0.0366(10) Uani 1 1 d .
O49 O 1.1521(5) 1.3261(3) 0.3621(2) 0.0506(12) Uani 1 1 d .
O50 O 1.2632(4) 1.2097(3) 0.29282(17) 0.0340(10) Uani 1 1 d .
O51 O 1.0492(3) 1.1799(3) 0.26020(17) 0.0302(9) Uani 1 1 d .
O52 O 1.3252(4) 1.1556(3) 0.18187(19) 0.0407(11) Uani 1 1 d .
O53 O 1.2066(4) 1.3003(3) 0.1936(2) 0.0468(12) Uani 1 1 d .
O54 O 1.1768(4) 1.0245(3) 0.23065(17) 0.0309(9) Uani 1 1 d .
N1 N 1.0574(5) 0.9380(4) 0.4238(2) 0.0418(13) Uani 1 1 d .
N2 N 0.3799(5) 0.9431(4) 0.1693(3) 0.0456(14) Uani 1 1 d .
N3 N 1.1342(5) 0.9100(4) 0.1063(2) 0.0405(13) Uani 1 1 d .
N4 N 0.5619(5) 0.8290(4) 0.1807(3) 0.0432(13) Uani 1 1 d .
N5 N 0.6931(5) 0.9806(5) -0.0425(2) 0.0462(14) Uani 1 1 d .
N6 N 0.4959(5) 1.3197(4) 0.1637(3) 0.0490(15) Uani 1 1 d .
N7 N 0.8195(5) 0.6001(4) -0.0821(3) 0.0504(15) Uani 1 1 d .
N8 N 0.7876(6) 0.3417(5) 0.0452(3) 0.0611(18) Uani 1 1 d .
N9 N 0.8488(7) 0.3864(5) 0.2832(4) 0.078(2) Uani 1 1 d .
C1 C 0.8233(5) 0.8050(4) 0.1102(2) 0.0240(12) Uani 1 1 d .
C2 C 0.8202(5) 0.9158(4) 0.1100(2) 0.0257(12) Uani 1 1 d .
C3 C 1.1733(5) 0.8812(4) 0.2805(2) 0.0276(12) Uani 1 1 d .
C4 C 1.1709(5) 0.9922(4) 0.2802(2) 0.0265(12) Uani 1 1 d .
C5 C 0.7650(5) 0.8265(4) 0.3252(3) 0.0288(13) Uani 1 1 d .
C6 C 0.7656(5) 0.9393(4) 0.3269(2) 0.0287(13) Uani 1 1 d .
O1W O 1.2225(5) 1.1956(4) 0.0270(3) 0.0723(16) Uani 1 1 d .
O2W O 1.2953(7) 0.4660(5) 0.2986(4) 0.108(2) Uani 1 1 d .
O3W O 1.1715(7) 1.0995(5) 0.5116(3) 0.098(2) Uani 1 1 d .
O4W O 1.0822(7) 0.4584(5) 0.4658(3) 0.098(2) Uani 1 1 d .
O5W O 0.9952(10) 0.4019(6) 0.2057(5) 0.070(4) Uani 0.50 1 d P
O6W O 0.3281(6) 0.5900(6) 0.0678(4) 0.117(3) Uani 1 1 d .
O7W O 1.4505(9) 0.8585(9) 0.3368(4) 0.074(4) Uani 0.50 1 d P
O8W O 1.4695(8) 1.3387(8) 0.3212(6) 0.075(4) Uani 0.50 1 d P
O9W O 0.5859(8) 0.6554(8) -0.0446(4) 0.065(3) Uani 0.50 1 d PU
O10W O 0.4751(16) 0.8146(9) 0.0319(6) 0.108(5) Uani 0.50 1 d P
O11W O 1.3688(12) 1.0062(11) 0.4215(6) 0.102(5) Uani 0.50 1 d P
O12W O 0.7710(19) 1.3677(12) 0.4826(8) 0.147(8) Uani 0.50 1 d P
O13W O 0.6143(16) 1.0952(16) 0.4713(9) 0.059(5) Uani 0.25 1 d PU
O14W O 1.3936(15) 0.5100(13) 0.1432(9) 0.140(7) Uani 0.50 1 d P
O15W O 1.295(3) 0.7701(17) 0.0598(7) 0.195(12) Uani 0.50 1 d P
O16W O 1.599(3) 0.874(3) 0.4381(14) 0.124(11) Uani 0.25 1 d PU

loop_
_atom_site_aniso_label
_atom_site_aniso_U_11
_atom_site_aniso_U_22
_atom_site_aniso_U_33
_atom_site_aniso_U_23
_atom_site_aniso_U_13
_atom_site_aniso_U_12
Mo1 0.0252(3) 0.0250(3) 0.0226(2) 0.00232(19) 0.00739(19) 0.0070(2)
Mo2 0.0233(3) 0.0268(3) 0.0269(3) 0.0054(2) 0.0062(2) 0.0088(2)
Mo3 0.0330(3) 0.0294(3) 0.0243(3) 0.0096(2) 0.0040(2) 0.0110(2)
Mo4 0.0392(3) 0.0254(3) 0.0242(3) 0.0096(2) 0.0102(2) 0.0095(2)
Mo5 0.0282(3) 0.0245(3) 0.0320(3) 0.0070(2) 0.0112(2) 0.0030(2)
Mo6 0.0229(3) 0.0236(3) 0.0287(3) 0.0028(2) 0.0054(2) 0.0013(2)
Mo7 0.0286(3) 0.0230(3) 0.0224(2) 0.00802(19) 0.00601(19) 0.0041(2)
Mo8 0.0275(3) 0.0297(3) 0.0285(3) 0.0094(2) 0.0056(2) 0.0120(2)
Mo9 0.0336(3) 0.0315(3) 0.0314(3) 0.0087(2) 0.0108(2) 0.0151(2)
Mo10 0.0437(3) 0.0248(3) 0.0238(3) 0.0033(2) 0.0087(2) 0.0102(2)
Mo11 0.0395(3) 0.0259(3) 0.0247(3) 0.0024(2) 0.0023(2) 0.0013(2)
Mo12 0.0289(3) 0.0235(3) 0.0270(3) 0.0077(2) 0.0037(2) -0.0002(2)
Se1 0.0253(3) 0.0220(3) 0.0228(3) 0.0055(2) 0.0066(2) 0.0061(2)
Se2 0.0297(3) 0.0225(3) 0.0229(3) 0.0051(2) 0.0060(2) 0.0074(2)
O1 0.038(3) 0.056(3) 0.028(2) 0.007(2) 0.0119(19) 0.007(2)
O2 0.029(2) 0.030(2) 0.027(2) 0.0068(17) 0.0066(17) 0.0080(17)
O3 0.043(3) 0.031(2) 0.055(3) -0.002(2) 0.013(2) 0.018(2)
O4 0.024(2) 0.023(2) 0.044(2) 0.0092(17) 0.0081(18) 0.0053(17)
O5 0.025(2) 0.031(2) 0.0208(19) 0.0001(16) 0.0064(16) 0.0007(17)
O6 0.025(2) 0.033(2) 0.025(2) 0.0005(16) 0.0033(16) 0.0026(17)
O7 0.027(2) 0.051(3) 0.041(3) 0.008(2) 0.0101(19) 0.008(2)
O8 0.045(3) 0.032(2) 0.045(3) 0.0053(19) 0.008(2) 0.020(2)
O9 0.052(3) 0.025(2) 0.028(2) 0.0066(17) 0.0139(19) 0.0096(19)
O10 0.023(2) 0.036(2) 0.026(2) 0.0075(17) 0.0056(16) 0.0071(17)
O11 0.026(2) 0.035(2) 0.029(2) 0.0083(17) 0.0020(17) 0.0092(18)
O12 0.061(3) 0.037(3) 0.046(3) 0.020(2) 0.020(2) 0.019(2)
O13 0.054(3) 0.027(2) 0.031(2) 0.0083(18) 0.018(2) 0.012(2)
O14 0.043(3) 0.063(3) 0.034(2) 0.007(2) 0.000(2) 0.007(2)
O15 0.037(2) 0.034(2) 0.028(2) 0.0078(17) 0.0089(18) 0.0106(19)
O16 0.058(3) 0.046(3) 0.029(2) 0.011(2) 0.015(2) 0.018(2)
O17 0.040(3) 0.024(2) 0.037(2) 0.0088(18) -0.0030(19) 0.0055(18)
O18 0.061(3) 0.029(2) 0.044(3) 0.015(2) 0.011(2) 0.015(2)
O19 0.029(2) 0.034(2) 0.0221(19) 0.0092(16) 0.0074(16) 0.0059(17)
O20 0.036(2) 0.038(2) 0.031(2) 0.0149(18) 0.0155(18) 0.0095(19)
O21 0.056(3) 0.030(2) 0.048(3) 0.008(2) 0.012(2) 0.002(2)
O22 0.031(3) 0.058(3) 0.046(3) 0.010(2) 0.016(2) 0.008(2)
O23 0.040(3) 0.023(2) 0.035(2) 0.0034(18) -0.0012(19) 0.0068(19)
O24 0.030(2) 0.028(2) 0.033(2) 0.0061(17) 0.0116(17) 0.0054(17)
O25 0.028(2) 0.058(3) 0.038(2) 0.007(2) 0.0014(19) 0.006(2)
O26 0.030(2) 0.027(2) 0.046(2) 0.0093(18) 0.0177(19) 0.0091(18)
O27 0.045(3) 0.023(2) 0.054(3) 0.0041(19) 0.015(2) 0.0014(19)
O28 0.048(3) 0.026(2) 0.040(2) 0.0132(19) 0.008(2) 0.005(2)
O29 0.040(3) 0.041(3) 0.029(2) 0.0078(18) 0.0072(18) 0.006(2)
O30 0.022(2) 0.023(2) 0.042(2) 0.0080(17) 0.0111(17) 0.0039(17)
O31 0.032(2) 0.036(2) 0.025(2) 0.0102(17) 0.0017(17) 0.0084(18)
O32 0.027(2) 0.037(2) 0.024(2) 0.0084(17) 0.0064(16) 0.0077(18)
O33 0.027(2) 0.028(2) 0.029(2) 0.0067(16) 0.0034(16) 0.0024(17)
O34 0.062(3) 0.036(3) 0.053(3) 0.015(2) 0.021(2) 0.026(2)
O35 0.030(2) 0.064(3) 0.041(3) 0.011(2) 0.0028(19) 0.013(2)
O36 0.031(2) 0.033(2) 0.032(2) 0.0082(17) 0.0089(17) 0.0097(18)
O37 0.028(2) 0.027(2) 0.047(2) 0.0097(18) 0.0171(19) 0.0100(18)
O38 0.036(3) 0.061(3) 0.049(3) 0.011(2) 0.017(2) 0.011(2)
O39 0.049(3) 0.026(2) 0.036(2) 0.0066(18) 0.002(2) 0.015(2)
O40 0.064(3) 0.038(3) 0.050(3) 0.012(2) 0.016(2) 0.028(2)
O41 0.035(2) 0.036(2) 0.022(2) 0.0051(17) 0.0077(17) 0.0138(19)
O42 0.040(3) 0.039(2) 0.029(2) 0.0056(18) 0.0127(18) 0.014(2)
O43 0.057(3) 0.054(3) 0.027(2) 0.007(2) 0.007(2) 0.014(2)
O44 0.071(3) 0.029(2) 0.049(3) 0.004(2) 0.011(2) 0.019(2)
O45 0.043(3) 0.023(2) 0.037(2) 0.0032(18) 0.001(2) 0.0077(19)
O46 0.044(3) 0.029(2) 0.026(2) 0.0058(17) 0.0082(18) 0.0072(19)
O47 0.046(3) 0.070(4) 0.034(3) 0.007(2) -0.002(2) 0.005(3)
O48 0.056(3) 0.028(2) 0.031(2) 0.0079(18) 0.015(2) 0.013(2)
O49 0.075(4) 0.026(2) 0.046(3) -0.003(2) 0.010(2) 0.004(2)
O50 0.036(2) 0.036(2) 0.027(2) 0.0057(18) 0.0014(18) -0.0004(19)
O51 0.033(2) 0.029(2) 0.027(2) 0.0040(17) 0.0045(17) 0.0037(18)
O52 0.034(3) 0.047(3) 0.041(3) 0.012(2) 0.010(2) 0.005(2)
O53 0.063(3) 0.030(2) 0.043(3) 0.009(2) 0.003(2) 0.002(2)
O54 0.043(3) 0.026(2) 0.025(2) 0.0078(17) 0.0053(18) 0.0089(18)
N1 0.051(4) 0.042(3) 0.032(3) 0.008(2) 0.007(2) 0.006(3)
N2 0.033(3) 0.052(4) 0.051(3) -0.001(3) 0.003(3) 0.013(3)
N3 0.034(3) 0.045(3) 0.043(3) 0.005(3) 0.009(2) 0.007(3)
N4 0.031(3) 0.049(3) 0.051(3) 0.011(3) 0.011(3) 0.007(3)
N5 0.029(3) 0.075(4) 0.032(3) -0.001(3) 0.003(2) 0.009(3)
N6 0.037(3) 0.043(3) 0.065(4) 0.006(3) 0.013(3) 0.002(3)
N7 0.044(4) 0.053(4) 0.054(4) 0.013(3) 0.003(3) 0.010(3)
N8 0.068(5) 0.048(4) 0.083(5) 0.020(3) 0.036(4) 0.029(3)
N9 0.087(6) 0.058(5) 0.096(6) 0.016(4) 0.029(5) 0.019(4)
C1 0.031(3) 0.022(3) 0.021(3) 0.003(2) 0.007(2) 0.008(2)
C2 0.028(3) 0.025(3) 0.025(3) 0.008(2) 0.002(2) 0.007(2)
C3 0.030(3) 0.027(3) 0.027(3) 0.007(2) 0.005(2) 0.006(2)
C4 0.022(3) 0.026(3) 0.031(3) 0.008(2) 0.000(2) 0.005(2)
C5 0.035(3) 0.023(3) 0.032(3) 0.007(2) 0.012(3) 0.005(3)
C6 0.036(3) 0.028(3) 0.025(3) 0.006(2) 0.012(3) 0.008(3)
O1W 0.066(4) 0.079(4) 0.067(4) 0.016(3) 0.015(3) -0.005(3)
O2W 0.110(6) 0.085(5) 0.147(7) 0.036(5) 0.050(5) 0.033(5)
O3W 0.179(8) 0.061(4) 0.050(4) -0.003(3) 0.025(4) 0.015(4)
O4W 0.136(7) 0.086(5) 0.073(4) 0.029(4) 0.009(4) 0.021(5)
O5W 0.118(9) 0.011(4) 0.106(9) 0.006(5) 0.101(8) 0.008(5)
O6W 0.077(5) 0.129(7) 0.137(7) 0.009(6) 0.019(5) 0.002(5)
O7W 0.045(6) 0.107(9) 0.044(6) -0.009(6) 0.016(5) -0.050(6)
O8W 0.026(6) 0.060(7) 0.141(11) -0.008(7) 0.042(6) 0.001(5)
O9W 0.046(5) 0.092(7) 0.045(5) 0.058(5) -0.012(4) -0.026(5)
O10W 0.182(16) 0.052(8) 0.080(9) 0.020(7) -0.014(10) 0.024(9)
O11W 0.081(10) 0.100(11) 0.108(11) -0.015(8) -0.046(8) 0.040(8)
O12W 0.24(2) 0.084(11) 0.110(13) -0.011(10) 0.076(14) 0.004(13)
O13W 0.040(8) 0.086(10) 0.048(8) 0.005(7) 0.029(7) -0.013(7)
O14W 0.111(13) 0.109(13) 0.183(18) -0.047(12) 0.063(12) -0.018(10)
O15W 0.35(3) 0.19(2) 0.058(10) -0.002(11) -0.024(14) 0.15(2)
O16W 0.085(16) 0.17(2) 0.110(17) 0.006(15) -0.024(13) 0.049(15)

loop_
_atom_type_symbol
_atom_type_description
_atom_type_scat_dispersion_real
_atom_type_scat_dispersion_imag
_atom_type_scat_source
C C 0.0033 0.0016 'International Tables Vol C Tables 4.2.6.8 and 6.1.1.4'
Mo Mo -1.6832 0.6857 'International Tables Vol C Tables 4.2.6.8 and 6.1.1.4'
O O 0.0106 0.0060 'International Tables Vol C Tables 4.2.6.8 and 6.1.1.4'
Se Se -0.0929 2.2259 'International Tables Vol C Tables 4.2.6.8 and 6.1.1.4'
H H 0.0000 0.0000 'International Tables Vol C Tables 4.2.6.8 and 6.1.1.4'
N N 0.0061 0.0033 'International Tables Vol C Tables 4.2.6.8 and 6.1.1.4'

loop_
_geom_angle_atom_site_label_1
_geom_angle_atom_site_label_2
_geom_angle_atom_site_label_3
_geom_angle
O1 Mo1 O3 104.3(2)
O1 Mo1 O2 100.53(18)
O3 Mo1 O2 98.18(19)
O1 Mo1 O6 100.18(18)
O3 Mo1 O6 98.37(19)
O2 Mo1 O6 149.31(15)
O1 Mo1 O5 163.37(18)
O3 Mo1 O5 91.52(17)
O2 Mo1 O5 82.05(14)
O6 Mo1 O5 71.85(14)
O1 Mo1 O4 86.14(18)
O3 Mo1 O4 169.49(18)
O2 Mo1 O4 78.12(15)
O6 Mo1 O4 80.95(15)
O5 Mo1 O4 78.28(13)
O7 Mo2 O8 103.3(2)
O7 Mo2 O2 101.09(18)
O8 Mo2 O2 98.83(19)
O7 Mo2 O11 101.21(19)
O8 Mo2 O11 99.54(18)
O2 Mo2 O11 146.86(16)
O7 Mo2 O9 86.58(18)
O8 Mo2 O9 169.85(18)
O2 Mo2 O9 76.47(16)
O11 Mo2 O9 80.74(15)
O7 Mo2 O10 166.08(18)
O8 Mo2 O10 89.67(17)
O2 Mo2 O10 81.69(14)
O11 Mo2 O10 71.10(15)
O9 Mo2 O10 80.79(14)
O12 Mo3 O14 104.3(2)
O12 Mo3 O15 98.79(19)
O14 Mo3 O15 101.6(2)
O12 Mo3 O11 98.56(18)
O14 Mo3 O11 99.16(19)
O15 Mo3 O11 148.69(16)
O12 Mo3 O10 91.98(19)
O14 Mo3 O10 162.43(19)
O15 Mo3 O10 82.21(15)
O11 Mo3 O10 71.33(14)
O12 Mo3 O13 169.9(2)
O14 Mo3 O13 85.8(2)
O15 Mo3 O13 77.66(15)
O11 Mo3 O13 80.74(15)
O10 Mo3 O13 78.21(14)
O18 Mo4 O16 103.0(2)
O18 Mo4 O15 99.4(2)
O16 Mo4 O15 102.2(2)
O18 Mo4 O20 99.3(2)
O16 Mo4 O20 99.5(2)
O15 Mo4 O20 147.21(16)
O18 Mo4 O17 169.45(18)
O16 Mo4 O17 87.45(18)
O15 Mo4 O17 76.91(16)
O20 Mo4 O17 79.83(16)
O18 Mo4 O19 90.08(17)
O16 Mo4 O19 165.42(17)
O15 Mo4 O19 81.53(15)
O20 Mo4 O19 71.75(14)
O17 Mo4 O19 79.63(14)
O22 Mo5 O21 103.2(2)
O22 Mo5 O24 101.63(19)
O21 Mo5 O24 98.64(19)
O22 Mo5 O20 99.55(19)
O21 Mo5 O20 99.50(19)
O24 Mo5 O20 148.03(17)
O22 Mo5 O19 165.43(19)
O21 Mo5 O19 90.08(19)
O24 Mo5 O19 81.87(14)
O20 Mo5 O19 72.01(14)
O22 Mo5 O23 87.77(19)
O21 Mo5 O23 168.91(19)
O24 Mo5 O23 77.40(15)
O20 Mo5 O23 79.79(15)
O19 Mo5 O23 79.14(14)
O27 Mo6 O25 103.3(2)
O27 Mo6 O24 98.93(18)
O25 Mo6 O24 101.29(19)
O27 Mo6 O6 99.05(18)
O25 Mo6 O6 99.94(18)
O24 Mo6 O6 148.07(16)
O27 Mo6 O5 89.19(18)
O25 Mo6 O5 166.28(18)
O24 Mo6 O5 81.95(15)
O6 Mo6 O5 72.15(14)
O27 Mo6 O26 169.72(19)
O25 Mo6 O26 86.82(19)
O24 Mo6 O26 77.13(15)
O6 Mo6 O26 80.54(15)
O5 Mo6 O26 80.88(14)
O29 Mo7 O28 103.6(2)
O29 Mo7 O33 102.90(18)
O28 Mo7 O33 97.27(19)
O29 Mo7 O31 97.98(18)
O28 Mo7 O31 99.37(19)
O33 Mo7 O31 149.33(15)
O29 Mo7 O30 89.39(17)
O28 Mo7 O30 166.79(17)
O33 Mo7 O30 77.33(15)
O31 Mo7 O30 80.71(15)
O29 Mo7 O32 165.35(18)
O28 Mo7 O32 88.56(17)
O33 Mo7 O32 83.26(15)
O31 Mo7 O32 71.64(14)
O30 Mo7 O32 78.90(14)
O34 Mo8 O35 104.8(2)
O34 Mo8 O36 99.27(19)
O35 Mo8 O36 100.98(19)
O34 Mo8 O31 97.35(19)
O35 Mo8 O31 99.32(19)
O36 Mo8 O31 149.44(16)
O34 Mo8 O32 90.7(2)
O35 Mo8 O32 163.19(18)
O36 Mo8 O32 82.53(15)
O31 Mo8 O32 71.76(14)
O34 Mo8 O37 169.1(2)
O35 Mo8 O37 86.10(19)
O36 Mo8 O37 78.76(15)
O31 Mo8 O37 80.11(15)
O32 Mo8 O37 78.43(14)
O38 Mo9 O40 103.6(2)
O38 Mo9 O36 102.5(2)
O40 Mo9 O36 99.06(19)
O38 Mo9 O42 99.1(2)
O40 Mo9 O42 99.5(2)
O36 Mo9 O42 147.19(16)
O38 Mo9 O39 87.4(2)
O40 Mo9 O39 168.9(2)
O36 Mo9 O39 76.47(15)
O42 Mo9 O39 80.19(16)
O38 Mo9 O41 165.05(18)
O40 Mo9 O41 89.58(19)
O36 Mo9 O41 81.93(15)
O42 Mo9 O41 71.40(15)
O39 Mo9 O41 79.73(15)
O43 Mo10 O44 104.3(2)
O43 Mo10 O46 101.8(2)
O44 Mo10 O46 99.5(2)
O43 Mo10 O42 98.7(2)
O44 Mo10 O42 98.5(2)
O46 Mo10 O42 148.25(16)
O43 Mo10 O41 164.37(19)
O44 Mo10 O41 89.83(18)
O46 Mo10 O41 81.97(15)
O42 Mo10 O41 72.17(15)
O43 Mo10 O45 87.20(19)
O44 Mo10 O45 168.48(18)
O46 Mo10 O45 77.64(16)
O42 Mo10 O45 79.47(16)
O41 Mo10 O45 78.74(14)
O49 Mo11 O47 103.3(2)
O49 Mo11 O46 100.4(2)
O47 Mo11 O46 102.2(2)
O49 Mo11 O50 99.2(2)
O47 Mo11 O50 98.3(2)
O46 Mo11 O50 147.44(17)
O49 Mo11 O51 90.44(19)
O47 Mo11 O51 164.2(2)
O46 Mo11 O51 82.63(15)
O50 Mo11 O51 71.45(15)
O49 Mo11 O48 170.7(2)
O47 Mo11 O48 86.0(2)
O46 Mo11 O48 76.81(16)
O50 Mo11 O48 79.70(15)
O51 Mo11 O48 80.47(14)
O52 Mo12 O53 102.6(2)
O52 Mo12 O33 102.39(19)
O53 Mo12 O33 98.79(19)
O52 Mo12 O50 100.47(19)
O53 Mo12 O50 98.01(19)
O33 Mo12 O50 147.78(16)
O52 Mo12 O54 85.90(18)
O53 Mo12 O54 171.40(19)
O33 Mo12 O54 78.07(15)
O50 Mo12 O54 81.27(15)
O52 Mo12 O51 163.11(17)
O53 Mo12 O51 92.99(19)
O33 Mo12 O51 81.21(15)
O50 Mo12 O51 70.63(15)
O54 Mo12 O51 78.66(14)
O5 Se1 O19 99.90(18)
O5 Se1 O10 100.10(18)
O19 Se1 O10 100.34(18)
O32 Se2 O51 99.86(19)
O32 Se2 O41 100.04(18)
O51 Se2 O41 100.64(19)
Mo2 O2 Mo1 142.6(2)
C1 O4 Mo1 131.0(3)
Se1 O5 Mo6 126.19(19)
Se1 O5 Mo1 125.22(19)
Mo6 O5 Mo1 93.89(13)
Mo6 O6 Mo1 121.86(19)
C3 O9 Mo2 130.4(3)
Se1 O10 Mo3 125.34(19)
Se1 O10 Mo2 126.10(19)
Mo3 O10 Mo2 94.76(14)
Mo2 O11 Mo3 122.5(2)
C3 O13 Mo3 131.2(4)
Mo4 O15 Mo3 144.5(2)
C5 O17 Mo4 130.8(4)
Se1 O19 Mo5 124.98(19)
Se1 O19 Mo4 124.2(2)
Mo5 O19 Mo4 93.62(13)
Mo4 O20 Mo5 122.47(19)
C5 O23 Mo5 129.7(4)
Mo6 O24 Mo5 145.1(2)
C1 O26 Mo6 129.7(3)
C2 O30 Mo7 131.1(3)
Mo8 O31 Mo7 121.48(19)
Se2 O32 Mo8 127.1(2)
Se2 O32 Mo7 126.6(2)
Mo8 O32 Mo7 94.97(14)
Mo12 O33 Mo7 144.2(2)
Mo8 O36 Mo9 144.0(2)
C2 O37 Mo8 130.4(3)
C6 O39 Mo9 130.0(4)
Se2 O41 Mo10 124.17(19)
Se2 O41 Mo9 125.2(2)
Mo10 O41 Mo9 93.72(13)
Mo10 O42 Mo9 122.6(2)
C6 O45 Mo10 130.6(4)
Mo10 O46 Mo11 144.3(2)
C4 O48 Mo11 129.2(3)
Mo12 O50 Mo11 123.7(2)
Se2 O51 Mo11 124.17(19)
Se2 O51 Mo12 125.7(2)
Mo11 O51 Mo12 93.94(14)
C4 O54 Mo12 130.9(4)
O26 C1 O4 127.0(5)
O26 C1 C2 116.5(5)
O4 C1 C2 116.4(5)
O37 C2 O30 127.1(5)
O37 C2 C1 116.9(5)
O30 C2 C1 116.0(5)
O13 C3 O9 127.0(5)
O13 C3 C4 116.9(5)
O9 C3 C4 116.1(5)
O48 C4 O54 127.7(5)
O48 C4 C3 116.1(5)
O54 C4 C3 116.1(5)
O17 C5 O23 127.7(5)
O17 C5 C6 116.1(5)
O23 C5 C6 116.2(5)
O45 C6 O39 127.7(5)
O45 C6 C5 116.2(5)
O39 C6 C5 116.1(5)

loop_
_geom_bond_atom_site_label_1
_geom_bond_atom_site_label_2
_geom_bond_distance
Mo1 O1 1.698(4)
Mo1 O3 1.705(4)
Mo1 O2 1.922(4)
Mo1 O6 1.931(4)
Mo1 O5 2.311(3)
Mo1 O4 2.315(4)
Mo2 O7 1.704(4)
Mo2 O8 1.705(4)
Mo2 O2 1.897(4)
Mo2 O11 1.918(4)
Mo2 O9 2.296(4)
Mo2 O10 2.316(4)
Mo3 O12 1.707(4)
Mo3 O14 1.712(4)
Mo3 O15 1.913(4)
Mo3 O11 1.945(4)
Mo3 O10 2.287(4)
Mo3 O13 2.322(4)
Mo4 O18 1.705(4)
Mo4 O16 1.706(4)
Mo4 O15 1.898(4)
Mo4 O20 1.928(4)
Mo4 O17 2.294(4)
Mo4 O19 2.329(4)
Mo5 O22 1.704(4)
Mo5 O21 1.710(4)
Mo5 O24 1.914(4)
Mo5 O20 1.933(4)
Mo5 O19 2.314(4)
Mo5 O23 2.320(4)
Mo6 O27 1.706(4)
Mo6 O25 1.712(4)
Mo6 O24 1.903(4)
Mo6 O6 1.926(4)
Mo6 O5 2.302(4)
Mo6 O26 2.317(4)
Mo7 O29 1.687(4)
Mo7 O28 1.706(4)
Mo7 O33 1.912(4)
Mo7 O31 1.939(4)
Mo7 O30 2.276(4)
Mo7 O32 2.294(4)
Mo8 O34 1.706(4)
Mo8 O35 1.712(4)
Mo8 O36 1.903(4)
Mo8 O31 1.935(4)
Mo8 O32 2.291(4)
Mo8 O37 2.313(4)
Mo9 O38 1.700(4)
Mo9 O40 1.702(4)
Mo9 O36 1.913(4)
Mo9 O42 1.929(4)
Mo9 O39 2.302(4)
Mo9 O41 2.333(4)
Mo10 O43 1.697(4)
Mo10 O44 1.706(4)
Mo10 O46 1.899(4)
Mo10 O42 1.927(4)
Mo10 O41 2.301(4)
Mo10 O45 2.323(4)
Mo11 O49 1.694(4)
Mo11 O47 1.706(4)
Mo11 O46 1.914(4)
Mo11 O50 1.936(4)
Mo11 O51 2.296(4)
Mo11 O48 2.327(4)
Mo12 O52 1.706(4)
Mo12 O53 1.712(4)
Mo12 O33 1.898(4)
Mo12 O50 1.914(4)
Mo12 O54 2.276(4)
Mo12 O51 2.347(4)
Se1 O5 1.692(4)
Se1 O19 1.695(4)
Se1 O10 1.700(4)
Se2 O32 1.693(4)
Se2 O51 1.697(4)
Se2 O41 1.699(4)
O4 C1 1.250(6)
O9 C3 1.253(6)
O13 C3 1.247(6)
O17 C5 1.242(7)
O23 C5 1.253(7)
O26 C1 1.248(6)
O30 C2 1.255(6)
O37 C2 1.252(6)
O39 C6 1.246(7)
O45 C6 1.246(7)
O48 C4 1.253(6)
O54 C4 1.257(6)
C1 C2 1.547(7)
C3 C4 1.549(8)
C5 C6 1.564(8)
